data_7007810
loop_
_publ_author_name
'Kohl, Stephan W.'
'Heinemann, Frank W.'
'Hummert, Markus'
'Bauer, Walter'
'Grohmann, Andreas'

_publ_section_title
;
 Solvent dependent reactivity: solvent activation vs. solvent
 coordination in alkylphosphane iron complexes.
;
_journal_issue 47
_journal_name_full 'Dalton transactions (Cambridge, England : 2003)'
_journal_page_first 5583
_journal_page_last 5592
_journal_paper_doi 10.1039/b610792c
_journal_year 2006
_chemical_absolute_configuration ad
_chemical_formula_moiety 'C22 H44 Fe N O P4, C H4 O, 2(Br)'
_chemical_formula_sum 'C23 H48 Br2 Fe N O2 P4'
_chemical_formula_weight 710.17
_chemical_name_systematic
;
?
;
_space_group_IT_number 4
_symmetry_cell_setting monoclinic
_symmetry_space_group_name_Hall 'P 2yb'
_symmetry_space_group_name_H-M 'P 1 21 1'
_atom_sites_solution_hydrogens geom
_atom_sites_solution_primary direct
_atom_sites_solution_secondary difmap
_audit_creation_method SHELXL-97
_cell_angle_alpha 90.00
_cell_angle_beta 110.330(7)
_cell_angle_gamma 90.00
_cell_formula_units_Z 2
_cell_length_a 10.5483(6)
_cell_length_b 12.300(2)
_cell_length_c 12.043(2)
_cell_measurement_reflns_used 283
_cell_measurement_temperature 100(2)
_cell_measurement_theta_max 20.00
_cell_measurement_theta_min 6.00
_cell_volume 1465.2(4)
_computing_cell_refinement 'EVALCCD (Duisenberg, 2003)'
_computing_data_collection 'COLLECT (Bruker-Nonius, 2002)'
_computing_data_reduction 'EVALCCD (Duisenberg, 2003)'
_computing_molecular_graphics 'SHELXTL 6.12 (Bruker AXS, 2002)'
_computing_publication_material 'SHELXTL 6.12 (Bruker AXS, 2002)'
_computing_structure_refinement 'SHELXTL 6.12 (Bruker AXS, 2002)'
_computing_structure_solution 'SHELXTL 6.12 (Bruker AXS, 2002)'
_diffrn_ambient_temperature 100(2)
_diffrn_detector_area_resol_mean 9
_diffrn_measured_fraction_theta_full 0.997
_diffrn_measured_fraction_theta_max 0.997
_diffrn_measurement_device_type 'Bruker-Nonius KappaCCD'
_diffrn_measurement_method
;
\w-rotations with 2.00 \% and 156 sec per frame
;
_diffrn_radiation_monochromator graphite
_diffrn_radiation_source 'fine-focus sealed tube'
_diffrn_radiation_type MoK\a
_diffrn_radiation_wavelength 0.71073
_diffrn_reflns_av_R_equivalents 0.0465
_diffrn_reflns_av_sigmaI/netI 0.0504
_diffrn_reflns_limit_h_max 13
_diffrn_reflns_limit_h_min -13
_diffrn_reflns_limit_k_max 15
_diffrn_reflns_limit_k_min -15
_diffrn_reflns_limit_l_max 15
_diffrn_reflns_limit_l_min -15
_diffrn_reflns_number 27988
_diffrn_reflns_theta_full 27.10
_diffrn_reflns_theta_max 27.10
_diffrn_reflns_theta_min 3.31
_exptl_absorpt_coefficient_mu 3.482
_exptl_absorpt_correction_T_max 0.810
_exptl_absorpt_correction_T_min 0.550
_exptl_absorpt_correction_type multi-scan
_exptl_absorpt_process_details 'SADABS, Bruker-AXS, 2002'
_exptl_crystal_colour green
_exptl_crystal_density_diffrn 1.610
_exptl_crystal_density_method 'not measured'
_exptl_crystal_description platelet
_exptl_crystal_F_000 730
_exptl_crystal_size_max 0.21
_exptl_crystal_size_mid 0.14
_exptl_crystal_size_min 0.06
_refine_diff_density_max 0.483
_refine_diff_density_min -0.360
_refine_diff_density_rms 0.071
_refine_ls_abs_structure_details
;
Flack H D (1983), Acta Cryst. A39, 876-881
3080 Friedel pairs used in the refinement of Flack parameter
;
_refine_ls_abs_structure_Flack 0.021(5)
_refine_ls_extinction_method none
_refine_ls_goodness_of_fit_ref 1.017
_refine_ls_hydrogen_treatment constr
_refine_ls_matrix_type full
_refine_ls_number_parameters 340
_refine_ls_number_reflns 6467
_refine_ls_number_restraints 39
_refine_ls_restrained_S_all 1.031
_refine_ls_R_factor_all 0.0363
_refine_ls_R_factor_gt 0.0264
_refine_ls_shift/su_max 0.002
_refine_ls_shift/su_mean 0.000
_refine_ls_structure_factor_coef Fsqd
_refine_ls_weighting_details 'calc w=1/[\s^2^(Fo^2^)+(0.0114P)^2^+0.0929P] where P=(Fo^2^+2Fc^2^)/3'
_refine_ls_weighting_scheme calc
_refine_ls_wR_factor_gt 0.0491
_refine_ls_wR_factor_ref 0.0514
_reflns_number_gt 5722
_reflns_number_total 6467
_reflns_threshold_expression >2sigma(I)
_cod_data_source_file b610792c.txt
_cod_data_source_block ag0616a
_cod_original_sg_symbol_Hall P2yb
_cod_original_sg_symbol_H-M P2(1)
_cod_database_code 7007810

loop_
_symmetry_equiv_pos_as_xyz
'x, y, z'
'-x, y+1/2, -z'

loop_
_atom_site_label
_atom_site_type_symbol
_atom_site_fract_x
_atom_site_fract_y
_atom_site_fract_z
_atom_site_U_iso_or_equiv
_atom_site_adp_type
_atom_site_occupancy
_atom_site_symmetry_multiplicity
_atom_site_calc_flag
_atom_site_refinement_flags
_atom_site_disorder_assembly
_atom_site_disorder_group
Br1 Br 0.34432(3) 0.83258(4) 0.09794(2) 0.01958(7) Uani 1 1 d . . .
Br2 Br 0.06136(15) 0.5407(2) 0.62602(16) 0.0269(4) Uani 0.611(6) 1 d P A 1
Br2A Br 0.0575(2) 0.4992(3) 0.6305(2) 0.0199(4) Uani 0.389(6) 1 d P A 2
Fe1 Fe 0.35011(4) 0.35417(4) 0.20186(3) 0.00954(9) Uani 1 1 d . . .
P1 P 0.23977(7) 0.48248(7) 0.26838(6) 0.01284(16) Uani 1 1 d . . .
P2 P 0.19689(7) 0.23257(7) 0.22409(7) 0.01451(16) Uani 1 1 d . . .
P3 P 0.49757(7) 0.21949(7) 0.19361(6) 0.01230(16) Uani 1 1 d . . .
P4 P 0.23666(7) 0.38418(7) 0.01036(6) 0.01211(15) Uani 1 1 d . . .
N1 N 0.4836(2) 0.36963(18) 0.36736(19) 0.0120(5) Uani 1 1 d . . .
O1 O 0.08658(17) 0.33292(19) -0.02279(15) 0.0182(4) Uani 1 1 d . . .
C1 C 0.4578(3) 0.3515(2) 0.4693(2) 0.0128(5) Uani 1 1 d . . .
C2 C 0.5604(3) 0.3663(2) 0.5779(2) 0.0179(7) Uani 1 1 d . . .
H2A H 0.5439 0.3519 0.6493 0.021 Uiso 1 1 calc R . .
C3 C 0.6865(3) 0.4019(3) 0.5822(3) 0.0249(7) Uani 1 1 d . . .
H3A H 0.7567 0.4117 0.6564 0.030 Uiso 1 1 calc R . .
C4 C 0.7100(3) 0.4232(3) 0.4787(3) 0.0212(7) Uani 1 1 d . . .
H4A H 0.7950 0.4505 0.4807 0.025 Uiso 1 1 calc R . .
C5 C 0.6076(3) 0.4039(2) 0.3717(2) 0.0144(6) Uani 1 1 d . . .
C6 C 0.3128(3) 0.3235(3) 0.4586(2) 0.0165(6) Uani 1 1 d . . .
C7 C 0.2222(3) 0.4244(2) 0.4034(2) 0.0154(6) Uani 1 1 d . . .
H7A H 0.2427 0.4823 0.4642 0.018 Uiso 1 1 calc R . .
H7B H 0.1265 0.4033 0.3850 0.018 Uiso 1 1 calc R . .
C8 C 0.2611(3) 0.2181(2) 0.3856(3) 0.0167(6) Uani 1 1 d . . .
H8A H 0.1881 0.1869 0.4098 0.020 Uiso 1 1 calc R . .
H8B H 0.3361 0.1648 0.4073 0.020 Uiso 1 1 calc R . .
C9 C 0.3033(3) 0.3037(3) 0.5818(3) 0.0241(8) Uani 1 1 d . . .
H9A H 0.3642 0.2444 0.6213 0.036 Uiso 1 1 calc R . .
H9B H 0.2103 0.2842 0.5732 0.036 Uiso 1 1 calc R . .
H9C H 0.3294 0.3701 0.6295 0.036 Uiso 1 1 calc R . .
C10 C 0.6508(3) 0.2990(2) 0.2140(3) 0.0162(6) Uani 1 1 d . . .
H10A H 0.7293 0.2655 0.2757 0.019 Uiso 1 1 calc R . .
H10B H 0.6698 0.3023 0.1392 0.019 Uiso 1 1 calc R . .
C11 C 0.4876(3) 0.4517(2) 0.1624(2) 0.0143(6) Uani 1 1 d . . .
H11A H 0.4839 0.4399 0.0800 0.017 Uiso 1 1 calc R . .
H11B H 0.4709 0.5295 0.1732 0.017 Uiso 1 1 calc R . .
C12 C 0.6248(3) 0.4145(2) 0.2523(2) 0.0149(6) Uani 1 1 d . . .
C13 C 0.7398(3) 0.4909(3) 0.2528(3) 0.0245(7) Uani 1 1 d . . .
H13A H 0.7237 0.5634 0.2792 0.037 Uiso 1 1 calc R . .
H13B H 0.7433 0.4958 0.1727 0.037 Uiso 1 1 calc R . .
H13C H 0.8259 0.4625 0.3070 0.037 Uiso 1 1 calc R . .
C14 C 0.3347(3) 0.6063(2) 0.3218(3) 0.0220(7) Uani 1 1 d . . .
H14A H 0.3436 0.6467 0.2548 0.033 Uiso 0.611(6) 1 calc PR A 1
H14B H 0.4247 0.5879 0.3775 0.033 Uiso 0.611(6) 1 calc PR A 1
H14C H 0.2870 0.6511 0.3620 0.033 Uiso 0.611(6) 1 calc PR A 1
H14D H 0.4186 0.6045 0.3042 0.033 Uiso 0.389(6) 1 calc PR A 2
H14E H 0.3562 0.6122 0.4075 0.033 Uiso 0.389(6) 1 calc PR A 2
H14F H 0.2804 0.6691 0.2825 0.033 Uiso 0.389(6) 1 calc PR A 2
C15 C 0.0718(3) 0.5380(3) 0.1876(3) 0.0210(7) Uani 1 1 d . . .
H15A H 0.0295 0.5620 0.2441 0.032 Uiso 1 1 calc R . .
H15B H 0.0157 0.4817 0.1360 0.032 Uiso 1 1 calc R . .
H15C H 0.0803 0.5999 0.1394 0.032 Uiso 1 1 calc R . .
C16 C 0.1839(3) 0.0957(2) 0.1657(3) 0.0219(7) Uani 1 1 d . . .
H16A H 0.1256 0.0522 0.1964 0.033 Uiso 1 1 calc R . .
H16B H 0.2740 0.0628 0.1899 0.033 Uiso 1 1 calc R . .
H16C H 0.1450 0.0981 0.0790 0.033 Uiso 1 1 calc R . .
C17 C 0.0161(3) 0.2591(3) 0.1906(3) 0.0224(7) Uani 1 1 d . . .
H17A H -0.0225 0.2017 0.2256 0.034 Uiso 1 1 calc R . .
H17B H -0.0302 0.2600 0.1046 0.034 Uiso 1 1 calc R . .
H17C H 0.0047 0.3296 0.2239 0.034 Uiso 1 1 calc R . .
C18 C 0.5515(3) 0.1248(2) 0.3189(3) 0.0185(7) Uani 1 1 d . . .
H18A H 0.6363 0.0898 0.3225 0.028 Uiso 1 1 calc R . .
H18B H 0.4817 0.0693 0.3085 0.028 Uiso 1 1 calc R . .
H18C H 0.5654 0.1647 0.3926 0.028 Uiso 1 1 calc R . .
C19 C 0.4809(3) 0.1282(3) 0.0703(3) 0.0207(7) Uani 1 1 d . . .
H19A H 0.5514 0.0724 0.0953 0.031 Uiso 1 1 calc R . .
H19B H 0.4905 0.1698 0.0042 0.031 Uiso 1 1 calc R . .
H19C H 0.3918 0.0935 0.0450 0.031 Uiso 1 1 calc R . .
C20 C 0.2065(3) 0.5257(2) -0.0339(2) 0.0179(6) Uani 1 1 d . . .
H20A H 0.1869 0.5318 -0.1194 0.027 Uiso 1 1 calc R . .
H20B H 0.2870 0.5687 0.0085 0.027 Uiso 1 1 calc R . .
H20C H 0.1293 0.5529 -0.0146 0.027 Uiso 1 1 calc R . .
C21 C 0.2965(3) 0.3277(3) -0.1017(2) 0.0198(6) Uani 1 1 d . . .
H21A H 0.2441 0.3585 -0.1791 0.030 Uiso 1 1 calc R . .
H21B H 0.2853 0.2486 -0.1041 0.030 Uiso 1 1 calc R . .
H21C H 0.3923 0.3456 -0.0823 0.030 Uiso 1 1 calc R . .
C22 C -0.0052(3) 0.3303(3) -0.1441(2) 0.0215(6) Uani 1 1 d . . .
H22A H -0.0985 0.3259 -0.1453 0.032 Uiso 1 1 calc R . .
H22B H 0.0146 0.2666 -0.1842 0.032 Uiso 1 1 calc R . .
H22D H 0.0060 0.3966 -0.1849 0.032 Uiso 1 1 calc R . .
O100 O -0.0188(6) 0.6601(5) 0.3973(5) 0.0672(18) Uani 0.611(6) 1 d PDU A 1
H100 H -0.0117 0.6095 0.4460 0.101 Uiso 0.611(6) 1 calc PR A 1
C100 C 0.0550(10) 0.7466(7) 0.4542(8) 0.052(2) Uani 0.611(6) 1 d PDU A 1
H10C H 0.0587 0.7475 0.5366 0.078 Uiso 0.611(6) 1 calc PR A 1
H10D H 0.0129 0.8138 0.4147 0.078 Uiso 0.611(6) 1 calc PR A 1
H10E H 0.1470 0.7410 0.4523 0.078 Uiso 0.611(6) 1 calc PR A 1
O101 O 0.0490(9) 0.7188(7) 0.4005(8) 0.038(2) Uani 0.389(6) 1 d PDU A 2
H101 H 0.0729 0.7804 0.3849 0.057 Uiso 0.389(6) 1 calc PR A 2
C101 C 0.1512(13) 0.6702(11) 0.4767(12) 0.074(3) Uani 0.389(6) 1 d PDU A 2
H10F H 0.2171 0.6512 0.4392 0.111 Uiso 0.389(6) 1 calc PR A 2
H10G H 0.1204 0.6039 0.5046 0.111 Uiso 0.389(6) 1 calc PR A 2
H10H H 0.1936 0.7187 0.5439 0.111 Uiso 0.389(6) 1 calc PR A 2

loop_
_atom_site_aniso_label
_atom_site_aniso_U_11
_atom_site_aniso_U_22
_atom_site_aniso_U_33
_atom_site_aniso_U_23
_atom_site_aniso_U_13
_atom_site_aniso_U_12
Br1 0.02187(15) 0.02468(16) 0.01448(14) -0.00173(13) 0.00919(12) -0.00049(14)
Br2 0.0169(4) 0.0408(9) 0.0245(5) -0.0110(6) 0.0090(3) 0.0000(6)
Br2A 0.0183(6) 0.0242(10) 0.0182(6) 0.0046(8) 0.0077(4) 0.0020(8)
Fe1 0.00904(18) 0.0102(2) 0.00909(19) -0.00053(16) 0.00276(15) -0.00098(15)
P1 0.0163(4) 0.0099(4) 0.0130(4) -0.0002(3) 0.0059(3) 0.0006(3)
P2 0.0123(4) 0.0120(4) 0.0210(4) -0.0018(3) 0.0081(3) -0.0022(3)
P3 0.0113(3) 0.0142(4) 0.0123(4) 0.0004(3) 0.0052(3) 0.0014(3)
P4 0.0093(3) 0.0154(4) 0.0107(3) -0.0008(3) 0.0023(3) 0.0007(3)
N1 0.0145(12) 0.0114(12) 0.0089(11) 0.0018(9) 0.0024(9) 0.0001(9)
O1 0.0101(9) 0.0249(11) 0.0165(9) -0.0016(10) 0.0007(8) -0.0026(10)
C1 0.0218(14) 0.0072(13) 0.0104(13) 0.0021(11) 0.0069(11) 0.0040(11)
C2 0.0242(16) 0.0190(16) 0.0097(14) 0.0007(12) 0.0050(12) 0.0043(12)
C3 0.0254(18) 0.0325(19) 0.0103(15) -0.0018(14) -0.0021(13) 0.0018(15)
C4 0.0142(15) 0.0292(18) 0.0160(15) -0.0014(14) -0.0002(13) -0.0035(13)
C5 0.0144(14) 0.0147(15) 0.0127(14) 0.0025(12) 0.0030(12) 0.0004(12)
C6 0.0219(15) 0.0158(14) 0.0148(14) 0.0027(13) 0.0102(12) 0.0030(13)
C7 0.0230(16) 0.0136(15) 0.0130(14) 0.0000(12) 0.0107(12) 0.0006(12)
C8 0.0165(14) 0.0119(14) 0.0251(16) 0.0039(13) 0.0114(13) -0.0004(12)
C9 0.0286(18) 0.029(2) 0.0208(16) 0.0068(14) 0.0159(15) 0.0066(14)
C10 0.0102(14) 0.0232(17) 0.0161(14) 0.0019(12) 0.0057(12) 0.0001(11)
C11 0.0119(14) 0.0157(15) 0.0131(14) -0.0019(12) 0.0016(12) -0.0031(11)
C12 0.0096(14) 0.0201(16) 0.0138(14) 0.0031(12) 0.0025(11) -0.0030(12)
C13 0.0158(15) 0.0321(18) 0.0254(17) 0.0052(15) 0.0069(13) -0.0072(14)
C14 0.0334(18) 0.0152(16) 0.0201(16) -0.0032(13) 0.0128(14) -0.0027(13)
C15 0.0214(15) 0.0199(16) 0.0227(15) 0.0043(14) 0.0088(13) 0.0083(13)
C16 0.0198(16) 0.0140(15) 0.0338(18) -0.0076(14) 0.0116(14) -0.0054(13)
C17 0.0134(15) 0.0244(18) 0.0306(18) -0.0047(15) 0.0090(14) -0.0044(13)
C18 0.0175(15) 0.0183(16) 0.0212(16) 0.0075(13) 0.0085(13) 0.0055(12)
C19 0.0216(17) 0.0191(16) 0.0231(17) -0.0043(13) 0.0100(14) 0.0024(13)
C20 0.0187(15) 0.0186(15) 0.0145(14) 0.0016(13) 0.0033(12) 0.0018(13)
C21 0.0177(14) 0.0284(17) 0.0131(13) -0.0042(14) 0.0052(11) 0.0075(15)
C22 0.0125(13) 0.0219(16) 0.0234(15) -0.0035(15) -0.0024(12) -0.0042(14)
O100 0.076(4) 0.065(4) 0.053(3) -0.001(3) 0.013(3) 0.005(3)
C100 0.052(4) 0.044(4) 0.053(5) -0.001(4) 0.008(4) 0.000(3)
O101 0.044(4) 0.022(4) 0.053(5) 0.005(4) 0.022(4) -0.018(3)
C101 0.077(5) 0.066(5) 0.077(6) -0.003(5) 0.026(5) -0.006(5)

loop_
_atom_type_symbol
_atom_type_description
_atom_type_scat_dispersion_real
_atom_type_scat_dispersion_imag
_atom_type_scat_source
C C 0.0033 0.0016 'International Tables Vol C Tables 4.2.6.8 and 6.1.1.4'
H H 0.0000 0.0000 'International Tables Vol C Tables 4.2.6.8 and 6.1.1.4'
N N 0.0061 0.0033 'International Tables Vol C Tables 4.2.6.8 and 6.1.1.4'
O O 0.0106 0.0060 'International Tables Vol C Tables 4.2.6.8 and 6.1.1.4'
P P 0.1023 0.0942 'International Tables Vol C Tables 4.2.6.8 and 6.1.1.4'
Fe Fe 0.3463 0.8444 'International Tables Vol C Tables 4.2.6.8 and 6.1.1.4'
Br Br -0.2901 2.4595 'International Tables Vol C Tables 4.2.6.8 and 6.1.1.4'

loop_
_geom_angle_atom_site_label_1
_geom_angle_atom_site_label_2
_geom_angle_atom_site_label_3
_geom_angle
_geom_angle_site_symmetry_1
_geom_angle_site_symmetry_3
_geom_angle_publ_flag
N1 Fe1 C11 82.36(10) . . ?
N1 Fe1 P4 161.70(7) . . ?
C11 Fe1 P4 80.38(8) . . ?
N1 Fe1 P1 81.51(7) . . ?
C11 Fe1 P1 99.52(9) . . ?
P4 Fe1 P1 95.36(3) . . ?
N1 Fe1 P2 103.06(7) . . ?
C11 Fe1 P2 172.33(8) . . ?
P4 Fe1 P2 94.72(3) . . ?
P1 Fe1 P2 86.75(3) . . ?
N1 Fe1 P3 81.93(7) . . ?
C11 Fe1 P3 82.43(8) . . ?
P4 Fe1 P3 101.70(3) . . ?
P1 Fe1 P3 162.91(3) . . ?
P2 Fe1 P3 92.87(3) . . ?
C14 P1 C15 100.86(15) . . ?
C14 P1 C7 102.99(14) . . ?
C15 P1 C7 103.77(14) . . ?
C14 P1 Fe1 114.98(11) . . ?
C15 P1 Fe1 126.34(10) . . ?
C7 P1 Fe1 105.28(9) . . ?
C16 P2 C8 105.79(14) . . ?
C16 P2 C17 98.45(15) . . ?
C8 P2 C17 102.87(14) . . ?
C16 P2 Fe1 121.60(11) . . ?
C8 P2 Fe1 99.94(9) . . ?
C17 P2 Fe1 125.53(11) . . ?
C19 P3 C10 105.64(14) . . ?
C19 P3 C18 101.19(14) . . ?
C10 P3 C18 102.83(13) . . ?
C19 P3 Fe1 127.19(10) . . ?
C10 P3 Fe1 100.83(10) . . ?
C18 P3 Fe1 116.34(10) . . ?
O1 P4 C21 103.32(12) . . ?
O1 P4 C20 104.13(12) . . ?
C21 P4 C20 102.67(14) . . ?
O1 P4 Fe1 108.54(8) . . ?
C21 P4 Fe1 120.37(10) . . ?
C20 P4 Fe1 116.02(9) . . ?
C5 N1 C1 120.4(2) . . ?
C5 N1 Fe1 113.62(18) . . ?
C1 N1 Fe1 125.93(19) . . ?
C22 O1 P4 120.80(18) . . ?
N1 C1 C2 119.5(3) . . ?
N1 C1 C6 117.8(2) . . ?
C2 C1 C6 122.5(3) . . ?
C3 C2 C1 120.0(3) . . ?
C3 C2 H2A 120.0 . . ?
C1 C2 H2A 120.0 . . ?
C4 C3 C2 120.0(3) . . ?
C4 C3 H3A 120.0 . . ?
C2 C3 H3A 120.0 . . ?
C3 C4 C5 118.8(3) . . ?
C3 C4 H4A 120.6 . . ?
C5 C4 H4A 120.6 . . ?
N1 C5 C4 121.2(3) . . ?
N1 C5 C12 114.9(2) . . ?
C4 C5 C12 123.8(3) . . ?
C1 C6 C9 110.6(2) . . ?
C1 C6 C8 112.3(2) . . ?
C9 C6 C8 106.6(2) . . ?
C1 C6 C7 107.6(2) . . ?
C9 C6 C7 107.5(2) . . ?
C8 C6 C7 112.2(2) . . ?
C6 C7 P1 116.6(2) . . ?
C6 C7 H7A 108.1 . . ?
P1 C7 H7A 108.1 . . ?
C6 C7 H7B 108.1 . . ?
P1 C7 H7B 108.1 . . ?
H7A C7 H7B 107.3 . . ?
C6 C8 P2 116.52(19) . . ?
C6 C8 H8A 108.2 . . ?
P2 C8 H8A 108.2 . . ?
C6 C8 H8B 108.2 . . ?
P2 C8 H8B 108.2 . . ?
H8A C8 H8B 107.3 . . ?
C6 C9 H9A 109.5 . . ?
C6 C9 H9B 109.5 . . ?
H9A C9 H9B 109.5 . . ?
C6 C9 H9C 109.5 . . ?
H9A C9 H9C 109.5 . . ?
H9B C9 H9C 109.5 . . ?
C12 C10 P3 106.93(19) . . ?
C12 C10 H10A 110.3 . . ?
P3 C10 H10A 110.3 . . ?
C12 C10 H10B 110.3 . . ?
P3 C10 H10B 110.3 . . ?
H10A C10 H10B 108.6 . . ?
C12 C11 Fe1 103.26(18) . . ?
C12 C11 H11A 111.1 . . ?
Fe1 C11 H11A 111.1 . . ?
C12 C11 H11B 111.1 . . ?
Fe1 C11 H11B 111.1 . . ?
H11A C11 H11B 109.1 . . ?
C5 C12 C13 113.8(2) . . ?
C5 C12 C11 107.4(2) . . ?
C13 C12 C11 111.7(2) . . ?
C5 C12 C10 107.2(2) . . ?
C13 C12 C10 110.0(2) . . ?
C11 C12 C10 106.4(2) . . ?
C12 C13 H13A 109.5 . . ?
C12 C13 H13B 109.5 . . ?
H13A C13 H13B 109.5 . . ?
C12 C13 H13C 109.5 . . ?
H13A C13 H13C 109.5 . . ?
H13B C13 H13C 109.5 . . ?
P1 C14 H14A 109.5 . . ?
P1 C14 H14B 109.5 . . ?
P1 C14 H14C 109.5 . . ?
P1 C14 H14D 109.5 . . ?
P1 C14 H14E 109.5 . . ?
H14D C14 H14E 109.5 . . ?
P1 C14 H14F 109.5 . . ?
H14D C14 H14F 109.5 . . ?
H14E C14 H14F 109.5 . . ?
P1 C15 H15A 109.5 . . ?
P1 C15 H15B 109.5 . . ?
H15A C15 H15B 109.5 . . ?
P1 C15 H15C 109.5 . . ?
H15A C15 H15C 109.5 . . ?
H15B C15 H15C 109.5 . . ?
P2 C16 H16A 109.5 . . ?
P2 C16 H16B 109.5 . . ?
H16A C16 H16B 109.5 . . ?
P2 C16 H16C 109.5 . . ?
H16A C16 H16C 109.5 . . ?
H16B C16 H16C 109.5 . . ?
P2 C17 H17A 109.5 . . ?
P2 C17 H17B 109.5 . . ?
H17A C17 H17B 109.5 . . ?
P2 C17 H17C 109.5 . . ?
H17A C17 H17C 109.5 . . ?
H17B C17 H17C 109.5 . . ?
P3 C18 H18A 109.5 . . ?
P3 C18 H18B 109.5 . . ?
H18A C18 H18B 109.5 . . ?
P3 C18 H18C 109.5 . . ?
H18A C18 H18C 109.5 . . ?
H18B C18 H18C 109.5 . . ?
P3 C19 H19A 109.5 . . ?
P3 C19 H19B 109.5 . . ?
H19A C19 H19B 109.5 . . ?
P3 C19 H19C 109.5 . . ?
H19A C19 H19C 109.5 . . ?
H19B C19 H19C 109.5 . . ?
P4 C20 H20A 109.5 . . ?
P4 C20 H20B 109.5 . . ?
H20A C20 H20B 109.5 . . ?
P4 C20 H20C 109.5 . . ?
H20A C20 H20C 109.5 . . ?
H20B C20 H20C 109.5 . . ?
P4 C21 H21A 109.5 . . ?
P4 C21 H21B 109.5 . . ?
H21A C21 H21B 109.5 . . ?
P4 C21 H21C 109.5 . . ?
H21A C21 H21C 109.5 . . ?
H21B C21 H21C 109.5 . . ?
O1 C22 H22A 109.5 . . ?
O1 C22 H22B 109.5 . . ?
H22A C22 H22B 109.5 . . ?
O1 C22 H22D 109.5 . . ?
H22A C22 H22D 109.5 . . ?
H22B C22 H22D 109.5 . . ?
O100 C100 H10C 109.5 . . ?
O100 C100 H10D 109.5 . . ?
H10C C100 H10D 109.5 . . ?
O100 C100 H10E 109.5 . . ?
H10C C100 H10E 109.5 . . ?
H10D C100 H10E 109.5 . . ?
C101 O101 H101 109.5 . . ?
O101 C101 H10F 109.5 . . ?
O101 C101 H10G 109.5 . . ?
H10F C101 H10G 109.5 . . ?
O101 C101 H10H 109.5 . . ?
H10F C101 H10H 109.5 . . ?
H10G C101 H10H 109.5 . . ?

loop_
_geom_bond_atom_site_label_1
_geom_bond_atom_site_label_2
_geom_bond_distance
_geom_bond_site_symmetry_2
_geom_bond_publ_flag
Fe1 N1 2.010(2) . ?
Fe1 C11 2.061(3) . ?
Fe1 P4 2.2292(9) . ?
Fe1 P1 2.2662(8) . ?
Fe1 P2 2.2851(8) . ?
Fe1 P3 2.2980(8) . ?
P1 C14 1.813(3) . ?
P1 C15 1.832(3) . ?
P1 C7 1.843(3) . ?
P2 C16 1.811(3) . ?
P2 C8 1.833(3) . ?
P2 C17 1.836(3) . ?
P3 C19 1.821(3) . ?
P3 C10 1.831(3) . ?
P3 C18 1.833(3) . ?
P4 O1 1.6199(19) . ?
P4 C21 1.814(3) . ?
P4 C20 1.816(3) . ?
N1 C5 1.358(4) . ?
N1 C1 1.365(3) . ?
O1 C22 1.445(3) . ?
C1 C2 1.389(4) . ?
C1 C6 1.530(4) . ?
C2 C3 1.384(4) . ?
C2 H2A 0.9500 . ?
C3 C4 1.378(4) . ?
C3 H3A 0.9500 . ?
C4 C5 1.385(4) . ?
C4 H4A 0.9500 . ?
C5 C12 1.516(4) . ?
C6 C9 1.541(4) . ?
C6 C8 1.556(4) . ?
C6 C7 1.567(4) . ?
C7 H7A 0.9900 . ?
C7 H7B 0.9900 . ?
C8 H8A 0.9900 . ?
C8 H8B 0.9900 . ?
C9 H9A 0.9800 . ?
C9 H9B 0.9800 . ?
C9 H9C 0.9800 . ?
C10 C12 1.547(4) . ?
C10 H10A 0.9900 . ?
C10 H10B 0.9900 . ?
C11 C12 1.545(4) . ?
C11 H11A 0.9900 . ?
C11 H11B 0.9900 . ?
C12 C13 1.533(4) . ?
C13 H13A 0.9800 . ?
C13 H13B 0.9800 . ?
C13 H13C 0.9800 . ?
C14 H14A 0.9800 . ?
C14 H14B 0.9800 . ?
C14 H14C 0.9800 . ?
C14 H14D 0.9800 . ?
C14 H14E 0.9800 . ?
C14 H14F 0.9800 . ?
C15 H15A 0.9800 . ?
C15 H15B 0.9800 . ?
C15 H15C 0.9800 . ?
C16 H16A 0.9800 . ?
C16 H16B 0.9800 . ?
C16 H16C 0.9800 . ?
C17 H17A 0.9800 . ?
C17 H17B 0.9800 . ?
C17 H17C 0.9800 . ?
C18 H18A 0.9800 . ?
C18 H18B 0.9800 . ?
C18 H18C 0.9800 . ?
C19 H19A 0.9800 . ?
C19 H19B 0.9800 . ?
C19 H19C 0.9800 . ?
C20 H20A 0.9800 . ?
C20 H20B 0.9800 . ?
C20 H20C 0.9800 . ?
C21 H21A 0.9800 . ?
C21 H21B 0.9800 . ?
C21 H21C 0.9800 . ?
C22 H22A 0.9800 . ?
C22 H22B 0.9800 . ?
C22 H22D 0.9800 . ?
O100 C100 1.355(7) . ?
O100 H100 0.8400 . ?
C100 H10C 0.9800 . ?
C100 H10D 0.9800 . ?
C100 H10E 0.9800 . ?
O101 C101 1.294(12) . ?
O101 H101 0.8400 . ?
C101 H10F 0.9800 . ?
C101 H10G 0.9800 . ?
C101 H10H 0.9800 . ?

loop_
_geom_hbond_atom_site_label_D
_geom_hbond_atom_site_label_H
_geom_hbond_atom_site_label_A
_geom_hbond_distance_DH
_geom_hbond_distance_HA
_geom_hbond_distance_DA
_geom_hbond_angle_DHA
_geom_hbond_site_symmetry_A
O100 H100 Br2 0.84 2.20 2.973(7) 152.5 .
O101 H101 Br2 0.84 3.49 4.108(9) 133.4 2_556
